data_4020135
loop_
_publ_author_name
'Kay M. Brummond'
'Dennis P. Curran'
'Branko Mitasev'
'Stefan Fischer'

_journal_name_full 'Journal of Organic Chemistry'
_journal_page_first 1745
_journal_page_last 1753
_journal_paper_doi 10.1021/jo0481607
_journal_volume 70
_journal_year 2005
_chemical_formula_sum 'C24 H21 N O4'
_chemical_formula_weight 387.42
_space_group_IT_number 33
_symmetry_cell_setting orthorhombic
_symmetry_space_group_name_Hall 'P 2c -2n'
_symmetry_space_group_name_H-M 'P n a 21'
_atom_sites_solution_hydrogens geom
_atom_sites_solution_primary direct
_atom_sites_solution_secondary difmap
_cell_angle_alpha 90.00
_cell_angle_beta 90.00
_cell_angle_gamma 90.00
_cell_formula_units_Z 4
_cell_length_a 15.4047(9)
_cell_length_b 8.2720(5)
_cell_length_c 15.9411(9)
_cell_measurement_reflns_used 1746
_cell_measurement_temperature 295(2)
_cell_measurement_theta_max 20.26
_cell_measurement_theta_min 2.56
_cell_volume 2031.3(2)
_diffrn_ambient_temperature 295(2)
_diffrn_detector_area_resol_mean ?
_diffrn_measurement_device_type 'CCD area detector'
_diffrn_measurement_method 'phi and omega scans'
_diffrn_radiation_monochromator graphite
_diffrn_radiation_source 'fine-focus sealed tube'
_diffrn_radiation_type MoK\a
_diffrn_radiation_wavelength 0.71073
_diffrn_reflns_av_R_equivalents 0.1112
_diffrn_reflns_av_sigmaI/netI 0.0918
_diffrn_reflns_limit_h_max 18
_diffrn_reflns_limit_h_min -18
_diffrn_reflns_limit_k_max 9
_diffrn_reflns_limit_k_min -9
_diffrn_reflns_limit_l_max 18
_diffrn_reflns_limit_l_min -18
_diffrn_reflns_number 15471
_diffrn_reflns_theta_max 24.98
_diffrn_reflns_theta_min 2.56
_diffrn_standards_decay_% ?
_diffrn_standards_interval_count ?
_diffrn_standards_interval_time ?
_diffrn_standards_number ?
_exptl_absorpt_coefficient_mu 0.086
_exptl_absorpt_correction_T_max 0.9966
_exptl_absorpt_correction_T_min 0.9863
_exptl_absorpt_correction_type none
_exptl_absorpt_process_details ?
_exptl_crystal_colour ?
_exptl_crystal_density_diffrn 1.267
_exptl_crystal_density_meas 0
_exptl_crystal_density_method 'not measured'
_exptl_crystal_description ?
_exptl_crystal_F_000 816
_exptl_crystal_size_max 0.16
_exptl_crystal_size_mid 0.11
_exptl_crystal_size_min 0.04
_refine_ls_abs_structure_details 'Flack H D (1983), Acta Cryst. A39, 876-881'
_refine_ls_abs_structure_Flack 4(2)
_refine_ls_extinction_coef ?
_refine_ls_extinction_method none
_refine_ls_goodness_of_fit_ref 1.089
_refine_ls_hydrogen_treatment mixed
_refine_ls_matrix_type full
_refine_ls_number_parameters 262
_refine_ls_number_reflns 3576
_refine_ls_number_restraints 1
_refine_ls_restrained_S_all 1.088
_refine_ls_R_factor_all 0.1158
_refine_ls_R_factor_gt 0.0704
_refine_ls_shift/su_max 0.009
_refine_ls_shift/su_mean 0.002
_refine_ls_structure_factor_coef Fsqd
_refine_ls_weighting_details 'calc w=1/[\s^2^(Fo^2^)+(0.0454P)^2^+0.0000P] where P=(Fo^2^+2Fc^2^)/3'
_refine_ls_weighting_scheme calc
_refine_ls_wR_factor_gt 0.1252
_refine_ls_wR_factor_ref 0.1393
_reflns_number_gt 2324
_reflns_number_total 3576
_reflns_threshold_expression >2sigma(I)
_cod_depositor_comments
;
The following automatic conversions were performed:
'_symmetry_cell_setting' value 'Orthorhombic' changed to 'orthorhombic'
according to '/home/saulius/struct/CIF-dictionaries/cif_core.dic'
dictionary named 'cif_core.dic' version 2.4.1 from 2010-06-29.

Automatic conversion script
Id: cif_fix_enum 1527 2010-12-29 10:47:43Z saulius 
;
_cod_database_code 4020135

loop_
_symmetry_equiv_pos_as_xyz
'x, y, z'
'-x, -y, z+1/2'
'x+1/2, -y+1/2, z'
'-x+1/2, y+1/2, z+1/2'

loop_
_atom_site_label
_atom_site_type_symbol
_atom_site_fract_x
_atom_site_fract_y
_atom_site_fract_z
_atom_site_U_iso_or_equiv
_atom_site_adp_type
_atom_site_occupancy
_atom_site_symmetry_multiplicity
_atom_site_calc_flag
_atom_site_refinement_flags
_atom_site_disorder_assembly
_atom_site_disorder_group
O1 O 0.1037(2) -0.1009(5) 0.6673(2) 0.0651(11) Uani 1 1 d . . .
O2 O 0.0807(2) 0.5653(3) 0.3747(3) 0.0612(10) Uani 1 1 d . . .
O3 O 0.04685(19) 0.4004(4) 0.5460(2) 0.0554(9) Uani 1 1 d . . .
O4 O -0.0692(2) 0.3360(4) 0.4698(3) 0.0616(10) Uani 1 1 d . . .
N N 0.1534(2) 0.3465(4) 0.4161(2) 0.0351(9) Uani 1 1 d . . .
C1 C 0.0558(3) 0.0068(5) 0.5345(3) 0.0367(11) Uani 1 1 d . . .
C2 C 0.1164(3) -0.0167(6) 0.6051(3) 0.0496(13) Uani 1 1 d . . .
C3 C 0.1937(3) 0.0815(5) 0.5869(3) 0.0479(13) Uani 1 1 d . . .
H3A H 0.2407 0.0960 0.6228 0.057 Uiso 1 1 calc R . .
C4 C 0.1858(3) 0.1460(5) 0.5111(3) 0.0355(11) Uani 1 1 d . . .
C5 C 0.2294(3) 0.2728(5) 0.4611(3) 0.0460(12) Uani 1 1 d . . .
H5A H 0.2710 0.2269 0.4221 0.055 Uiso 1 1 calc R . .
H5B H 0.2584 0.3511 0.4966 0.055 Uiso 1 1 calc R . .
C6 C 0.0731(2) 0.2497(5) 0.4230(3) 0.0339(10) Uani 1 1 d . . .
C7 C 0.1057(2) 0.0957(5) 0.4677(3) 0.0325(10) Uani 1 1 d . . .
H7A H 0.1219 0.0172 0.4244 0.039 Uiso 1 1 calc R . .
C8 C -0.0268(3) -0.0409(6) 0.5372(3) 0.0553(14) Uani 1 1 d . . .
H8A H -0.0483 -0.0913 0.5850 0.066 Uiso 1 1 calc R . .
H8B H -0.0629 -0.0238 0.4913 0.066 Uiso 1 1 calc R . .
C9 C 0.1492(3) 0.5036(6) 0.3937(3) 0.0432(12) Uani 1 1 d . . .
C10 C 0.2320(3) 0.5971(5) 0.3890(3) 0.0380(11) Uani 1 1 d . . .
C11 C 0.2414(3) 0.7344(5) 0.4368(3) 0.0472(13) Uani 1 1 d . . .
H11A H 0.1984 0.7624 0.4750 0.057 Uiso 1 1 calc R . .
C12 C 0.3140(3) 0.8309(6) 0.4288(4) 0.0561(14) Uani 1 1 d . . .
H12A H 0.3207 0.9215 0.4628 0.067 Uiso 1 1 calc R . .
C13 C 0.3761(3) 0.7930(6) 0.3707(4) 0.0552(15) Uani 1 1 d . . .
H13A H 0.4241 0.8599 0.3639 0.066 Uiso 1 1 calc R . .
C14 C 0.3677(3) 0.6557(6) 0.3221(4) 0.0547(14) Uani 1 1 d . . .
H14A H 0.4100 0.6302 0.2827 0.066 Uiso 1 1 calc R . .
C15 C 0.2965(3) 0.5561(6) 0.3321(3) 0.0473(13) Uani 1 1 d . . .
H15A H 0.2917 0.4617 0.3007 0.057 Uiso 1 1 calc R . .
C16 C 0.0325(3) 0.2146(5) 0.3363(3) 0.0441(12) Uani 1 1 d . . .
H16A H -0.0177 0.1450 0.3435 0.053 Uiso 1 1 calc R . .
H16B H 0.0126 0.3153 0.3116 0.053 Uiso 1 1 calc R . .
C17 C 0.0957(3) 0.1346(6) 0.2773(3) 0.0412(12) Uani 1 1 d . . .
C18 C 0.1048(3) -0.0297(6) 0.2715(3) 0.0486(13) Uani 1 1 d . . .
H18A H 0.0666 -0.0951 0.3014 0.058 Uiso 1 1 calc R . .
C19 C 0.1673(4) -0.1017(8) 0.2239(4) 0.0710(17) Uani 1 1 d . . .
H19A H 0.1721 -0.2137 0.2219 0.085 Uiso 1 1 calc R . .
C20 C 0.2233(4) -0.0051(10) 0.1790(4) 0.085(2) Uani 1 1 d . . .
H20A H 0.2676 -0.0520 0.1477 0.102 Uiso 1 1 calc R . .
C21 C 0.2140(4) 0.1618(10) 0.1801(4) 0.083(2) Uani 1 1 d . . .
H21A H 0.2504 0.2266 0.1479 0.099 Uiso 1 1 calc R . .
C22 C 0.1502(4) 0.2308(7) 0.2292(3) 0.0634(15) Uani 1 1 d . . .
H22A H 0.1438 0.3426 0.2302 0.076 Uiso 1 1 calc R . .
C23 C 0.0069(3) 0.3370(5) 0.4803(3) 0.0410(11) Uani 1 1 d . . .
C24 C -0.0074(4) 0.4808(8) 0.6077(4) 0.101(3) Uani 1 1 d . . .
H24A H 0.0283 0.5218 0.6523 0.151 Uiso 1 1 calc R . .
H24B H -0.0485 0.4050 0.6301 0.151 Uiso 1 1 calc R . .
H24C H -0.0378 0.5686 0.5816 0.151 Uiso 1 1 calc R . .
